data_2103651
loop_
_publ_author_name
'De\'ak, Andrea'
'K\'alm\'an, Alajos'
'P\'ark\'anyi, L\'aszl\'o'
'Haiduc, Ionel'

_publ_section_title
;
 Hydrogen-bonded hexagonal and pseudo-hexagonal grid motifs in
 supramolecular cobalt(II) and nickel(II) cupferronato complexes
 incorporating neutral N-donors with intermolecular NH~2~ connectors
 and solvent molecules
;
_journal_issue 3
_journal_name_full 'Acta Crystallographica Section B'
_journal_page_first 303
_journal_page_last 310
_journal_paper_doi 10.1107/S0108768101004426
_journal_volume 57
_journal_year 2001
_chemical_formula_sum 'C23 H25 Co N9 O5'
_chemical_formula_weight 566.45
_chemical_name_systematic
;
Di-(2,6-diamino-4-phenyl-1,3,5-triazine)-bis(N-nitroso-N-
phenylhydroxylaminato)-cobalt(II) di-ethanol-bis(N-nitroso-N-
phenylhydroxylaminato)-cobalt(II)
;
_space_group_IT_number 2
_symmetry_cell_setting triclinic
_symmetry_space_group_name_Hall '-P 1'
_symmetry_space_group_name_H-M 'P -1'
_cell_angle_alpha 73.340(9)
_cell_angle_beta 68.180(8)
_cell_angle_gamma 70.450(13)
_cell_formula_units_Z 2
_cell_length_a 10.2250(10)
_cell_length_b 10.214(2)
_cell_length_c 14.1630(10)
_cell_measurement_reflns_used 25
_cell_measurement_temperature 293(2)
_cell_measurement_theta_max 14.86
_cell_measurement_theta_min 14.00
_cell_volume 1271.6(3)
_computing_cell_refinement 'CAD4 Express'
_computing_data_collection 'CAD4 Express'
_computing_data_reduction 'XCAD4 (Harms & Wocadlo, 1996)'
_computing_molecular_graphics 'PLATON (Spek, 1999)'
_computing_publication_material 'SHELXL-97 (Sheldrick, 1997)'
_computing_structure_refinement 'SHELXL-97 (Sheldrick, 1997)'
_computing_structure_solution 'SHELXS-97 (Sheldrick, 1990)'
_diffrn_ambient_temperature 293(2)
_diffrn_measured_fraction_theta_full .991
_diffrn_measured_fraction_theta_max .991
_diffrn_measurement_device_type 'Enraf-Nonius CAD4'
_diffrn_measurement_method \w-2\q
_diffrn_radiation_monochromator graphite
_diffrn_radiation_source 'fine-focus sealed tube'
_diffrn_radiation_type MoK\a
_diffrn_radiation_wavelength .71070
_diffrn_reflns_av_R_equivalents .0130
_diffrn_reflns_av_sigmaI/netI .0245
_diffrn_reflns_limit_h_max 16
_diffrn_reflns_limit_h_min -16
_diffrn_reflns_limit_k_max 16
_diffrn_reflns_limit_k_min -16
_diffrn_reflns_limit_l_max 22
_diffrn_reflns_limit_l_min -22
_diffrn_reflns_number 23705
_diffrn_reflns_theta_full 34.96
_diffrn_reflns_theta_max 34.96
_diffrn_reflns_theta_min 2.22
_diffrn_standards_decay_% 4
_diffrn_standards_interval_time 60
_diffrn_standards_number 3
_exptl_absorpt_coefficient_mu .728
_exptl_absorpt_correction_T_max 1
_exptl_absorpt_correction_T_min .889
_exptl_absorpt_correction_type psi-scan
_exptl_absorpt_process_details 'MolEn, Structure Determination System. Enraf-Nonius, 1990)'
_exptl_crystal_colour dark-orange
_exptl_crystal_density_diffrn 1.479
_exptl_crystal_density_method 'not measured'
_exptl_crystal_description prism
_exptl_crystal_F_000 586
_exptl_crystal_size_max .50
_exptl_crystal_size_mid .25
_exptl_crystal_size_min .25
_refine_diff_density_max .637
_refine_diff_density_min -.455
_refine_ls_extinction_method none
_refine_ls_goodness_of_fit_ref .978
_refine_ls_hydrogen_treatment mixed
_refine_ls_matrix_type full
_refine_ls_number_parameters 360
_refine_ls_number_reflns 11074
_refine_ls_number_restraints 0
_refine_ls_restrained_S_all .978
_refine_ls_R_factor_all .0577
_refine_ls_R_factor_gt .0360
_refine_ls_shift/su_max .000
_refine_ls_shift/su_mean .000
_refine_ls_structure_factor_coef Fsqd
_refine_ls_weighting_details 'w=1/[\s^2^(Fo^2^)+(0.0683P)^2^+0.0000P] where P=(Fo^2^+2Fc^2^)/3'
_refine_ls_weighting_scheme calc
_refine_ls_wR_factor_ref .1055
_reflns_number_gt 7753
_reflns_number_total 11074
_reflns_threshold_expression >2sigma(I)
_cod_data_source_file de0010.cif
_cod_data_source_block codpt
_cod_database_code 2103651
_cod_database_fobs_code 2103651

loop_
_symmetry_equiv_pos_as_xyz
'x, y, z'
'-x, -y, -z'

loop_
_atom_site_label
_atom_site_fract_x
_atom_site_fract_y
_atom_site_fract_z
_atom_site_U_iso_or_equiv
_atom_site_adp_type
_atom_site_calc_flag
_atom_site_refinement_flags
_atom_site_occupancy
_atom_site_type_symbol
Co1 .5000 1.0000 .5000 .02564(5) Uani d S 1 Co
N1A .38326(10) 1.19585(10) .63098(7) .03233(17) Uani d . 1 N
N2A .31499(11) 1.10040(11) .68729(7) .03554(19) Uani d . 1 N
O1A .47578(9) 1.18812(8) .53713(6) .03358(15) Uani d . 1 O
O2A .34867(9) .99251(8) .64424(6) .03227(15) Uani d . 1 O
C1A .35251(13) 1.31944(13) .67309(9) .0379(2) Uani d . 1 C
C2A .3185(2) 1.3104(2) .77839(11) .0611(4) Uani d . 1 C
H2A .3155 1.2239 .8232 .079 Uiso calc R 1 H
C3A .2889(2) 1.4311(2) .81652(13) .0721(5) Uani d . 1 C
H3A .2671 1.4254 .8872 .094 Uiso calc R 1 H
C4A .29137(19) 1.5593(2) .75083(14) .0652(5) Uani d . 1 C
H4A .2694 1.6403 .7772 .085 Uiso calc R 1 H
C5A .3264(2) 1.56773(17) .64575(15) .0619(4) Uani d . 1 C
H5A .3293 1.6544 .6013 .081 Uiso calc R 1 H
C6A .35757(17) 1.44727(14) .60573(11) .0489(3) Uani d . 1 C
H6A .3814 1.4527 .5349 .064 Uiso calc R 1 H
N1B .67461(9) .89881(9) .57653(6) .02890(16) Uani d . 1 N
N3B .72022(10) .78253(10) .73848(7) .03336(18) Uani d . 1 N
N5B .86067(10) .93883(10) .62033(7) .03169(17) Uani d . 1 N
N2B .57089(12) .71853(11) .68169(8) .0415(2) Uani d . 1 N
H2B1 .5285 .7281 .6369 .054 Uiso calc R 1 H
H2B2 .5576 .6556 .7372 .054 Uiso calc R 1 H
N6B .82505(10) 1.03854(11) .46191(7) .03482(19) Uani d . 1 N
H6B1 .7803 1.0527 .4177 .045 Uiso calc R 1 H
H6B2 .8954 1.0768 .4464 .045 Uiso calc R 1 H
C7B .88620(12) .84949(12) .79025(8) .0335(2) Uani d . 1 C
C8B .89527(14) .73386(14) .87116(10) .0424(3) Uani d . 1 C
H8B .8568 .6599 .8778 .055 Uiso calc R 1 H
C9B .96179(16) .72961(17) .94150(11) .0510(3) Uani d . 1 C
H9B .9683 .6522 .9951 .066 Uiso calc R 1 H
C10 1.01847(18) .83884(18) .93289(11) .0540(3) Uani d . 1 C
H10B 1.0624 .8351 .9809 .070 Uiso calc R 1 H
C11B 1.01017(18) .95429(18) .85288(11) .0536(3) Uani d . 1 C
H11B 1.0491 1.0276 .8468 .070 Uiso calc R 1 H
C12B .94341(15) .96033(14) .78153(9) .0422(3) Uani d . 1 C
H12B .9370 1.0381 .7281 .055 Uiso calc R 1 H
C2B .65685(11) .80099(11) .66506(8) .02988(18) Uani d . 1 C
C4B .81714(11) .85785(11) .71232(8) .02985(18) Uani d . 1 C
C6B .78537(10) .95738(11) .55442(7) .02777(17) Uani d . 1 C
Co2 .5000 .5000 1.0000 .03589(6) Uani d S 1 Co
N1C .73154(11) .41686(10) .82994(7) .03597(19) Uani d . 1 N
O1C .58834(10) .46681(10) .85274(6) .03897(17) Uani d . 1 O
N2C .80358(12) .39799(13) .89313(8) .0444(2) Uani d . 1 N
O2C .72266(11) .43358(12) .98057(7) .0495(2) Uani d . 1 O
C1C .80906(14) .37803(13) .73042(9) .0409(2) Uani d . 1 C
C2C .73077(19) .34609(16) .68257(11) .0532(3) Uani d . 1 C
H2C .6326 .3487 .7146 .069 Uiso calc R 1 H
C3C .8028(2) .31005(19) .58538(14) .0712(5) Uani d . 1 C
H3C .7532 .2859 .5523 .093 Uiso calc R 1 H
C4C .9474(3) .3099(2) .53759(14) .0816(7) Uani d . 1 C
H4C .9937 .2901 .4711 .106 Uiso calc R 1 H
C5C 1.0221(2) .3385(2) .58727(14) .0788(6) Uani d . 1 C
H5C 1.1208 .3337 .5555 .102 Uiso calc R 1 H
C6C .95473(18) .37501(19) .68483(12) .0588(4) Uani d . 1 C
H6C 1.0060 .3966 .7180 .077 Uiso calc R 1 H
O1D .52678(15) .70957(11) .94015(9) .0613(3) Uani d . 1 O
H1D .589(3) .730(3) .885(2) .092 Uiso d . 1 H
C1DX .4549(5) .8301(3) .9885(3) .0890(15) Uani d P .738(9) C
H1D1 .5551 .8323 .9719 .107 Uiso calc PR .738(9) H
H1D2 .4126 .7760 1.0552 .107 Uiso calc PR .738(9) H
C1DY .4112(9) .8499(8) .9295(9) .077(3) Uani d P .262(9) C
H1D3 .4382 .9230 .8706 .092 Uiso calc PR .262(9) H
H1D4 .3111 .8455 .9487 .092 Uiso calc PR .262(9) H
C2D .3686(5) .9315(5) .9409(6) .231(3) Uani d . 1 C
H2D1 .4187 1.0025 .8981 .347 Uiso calc R 1 H
H2D2 .2826 .9732 .9914 .347 Uiso calc R 1 H
H2D3 .3415 .8928 .8987 .347 Uiso calc R 1 H

loop_
_atom_site_aniso_label
_atom_site_aniso_U_11
_atom_site_aniso_U_22
_atom_site_aniso_U_33
_atom_site_aniso_U_12
_atom_site_aniso_U_13
_atom_site_aniso_U_23
Co1 .02650(9) .02858(9) .02481(8) -.01247(6) -.00845(6) -.00209(6)
N1A .0341(4) .0376(4) .0291(4) -.0147(3) -.0081(3) -.0074(3)
N2A .0365(4) .0439(5) .0297(4) -.0196(4) -.0054(3) -.0073(3)
O1A .0386(4) .0358(4) .0280(3) -.0174(3) -.0044(3) -.0066(3)
O2A .0347(4) .0368(4) .0287(3) -.0169(3) -.0085(3) -.0035(3)
C1A .0369(5) .0443(6) .0386(5) -.0163(4) -.0069(4) -.0161(4)
C2A .0849(11) .0698(10) .0393(6) -.0420(9) -.0052(7) -.0181(6)
C3A .0843(12) .0939(13) .0514(8) -.0485(11) .0075(8) -.0405(9)
C4A .0575(9) .0700(10) .0797(11) -.0288(8) .0021(8) -.0471(9)
C5A .0719(10) .0453(7) .0795(11) -.0175(7) -.0250(9) -.0222(7)
C6A .0621(8) .0423(6) .0494(7) -.0177(6) -.0181(6) -.0123(5)
N1B .0276(4) .0329(4) .0299(4) -.0158(3) -.0125(3) .0031(3)
N3B .0346(4) .0389(4) .0307(4) -.0190(3) -.0147(3) .0051(3)
N5B .0304(4) .0424(4) .0280(4) -.0188(3) -.0118(3) .0001(3)
N2B .0467(5) .0401(5) .0476(5) -.0276(4) -.0268(4) .0137(4)
N6B .0340(4) .0479(5) .0285(4) -.0248(4) -.0124(3) .0049(3)
C7B .0328(5) .0427(5) .0288(4) -.0151(4) -.0129(4) -.0013(4)
C8B .0463(6) .0467(6) .0400(6) -.0199(5) -.0221(5) .0047(5)
C9B .0534(7) .0623(8) .0408(6) -.0173(6) -.0271(6) .0053(6)
C10 .0583(8) .0743(10) .0433(6) -.0226(7) -.0288(6) -.0068(6)
C11B .0639(9) .0682(9) .0484(7) -.0323(7) -.0269(7) -.0086(6)
C12B .0517(7) .0507(6) .0350(5) -.0254(5) -.0191(5) -.0015(5)
C2B .0288(4) .0307(4) .0317(4) -.0137(3) -.0127(3) .0037(3)
C4B .0288(4) .0355(5) .0281(4) -.0133(4) -.0111(3) -.0010(3)
C6B .0255(4) .0330(4) .0271(4) -.0135(3) -.0091(3) -.0005(3)
Co2 .03992(11) .03612(11) .02803(9) -.01189(8) -.00715(8) -.00244(7)
N1C .0382(5) .0366(4) .0315(4) -.0093(4) -.0108(4) -.0041(3)
O1C .0376(4) .0448(4) .0328(4) -.0101(3) -.0110(3) -.0049(3)
N2C .0438(5) .0508(6) .0398(5) -.0102(4) -.0158(4) -.0085(4)
O2C .0476(5) .0653(6) .0384(4) -.0115(4) -.0165(4) -.0129(4)
C1C .0466(6) .0368(5) .0337(5) -.0030(5) -.0119(5) -.0078(4)
C2C .0659(9) .0484(7) .0477(7) -.0042(6) -.0242(7) -.0157(6)
C3C .0976(14) .0601(9) .0555(9) .0102(9) -.0368(9) -.0280(7)
C4C .0965(15) .0744(12) .0469(8) .0231(10) -.0195(9) -.0282(8)
C5C .0633(11) .0896(14) .0513(9) .0054(9) .0005(8) -.0193(9)
C6C .0485(8) .0703(10) .0477(7) -.0064(7) -.0083(6) -.0152(7)
O1D .0760(8) .0387(5) .0507(6) -.0212(5) .0046(5) -.0055(4)
C1DX .140(3) .0393(12) .0669(19) -.0177(15) -.014(2) -.0084(12)
C1DY .071(5) .043(3) .080(7) .013(3) -.011(4) -.007(3)
C2D .138(4) .105(3) .451(10) .046(3) -.118(5) -.107(5)

loop_
_atom_type_symbol
_atom_type_description
_atom_type_scat_dispersion_real
_atom_type_scat_dispersion_imag
_atom_type_scat_source
C C .0033 .0016 'International Tables Vol C Tables 4.2.6.8 and 6.1.1.4'
H H .0000 .0000 'International Tables Vol C Tables 4.2.6.8 and 6.1.1.4'
O O .0106 .0060 'International Tables Vol C Tables 4.2.6.8 and 6.1.1.4'
N N .0061 .0033 'International Tables Vol C Tables 4.2.6.8 and 6.1.1.4'
Co Co .3494 .9721 'International Tables Vol C Tables 4.2.6.8 and 6.1.1.4'

loop_
_geom_angle_atom_site_label_1
_geom_angle_atom_site_label_2
_geom_angle_atom_site_label_3
_geom_angle_site_symmetry_1
_geom_angle_site_symmetry_3
_geom_angle
O1A Co1 O1A . 2_676 180.0000(10)
O1A Co1 O2A . 2_676 102.99(3)
O1A Co1 O2A 2_676 2_676 77.01(3)
O1A Co1 O2A . . 77.01(3)
O1A Co1 O2A 2_676 . 102.99(3)
O2A Co1 O2A 2_676 . 180.0
O1A Co1 N1B . . 89.18(3)
O1A Co1 N1B 2_676 . 90.82(3)
O2A Co1 N1B 2_676 . 91.54(3)
O2A Co1 N1B . . 88.46(3)
O1A Co1 N1B . 2_676 90.82(3)
O1A Co1 N1B 2_676 2_676 89.18(4)
O2A Co1 N1B 2_676 2_676 88.46(3)
O2A Co1 N1B . 2_676 91.54(3)
N1B Co1 N1B . 2_676 180.0
N2A N1A O1A . . 124.04(9)
N2A N1A C1A . . 117.30(9)
O1A N1A C1A . . 118.64(8)
N1A N2A O2A . . 113.63(9)
N1A O1A Co1 . . 109.60(6)
N2A O2A Co1 . . 115.67(6)
C2A C1A C6A . . 120.85(12)
C2A C1A N1A . . 120.72(12)
C6A C1A N1A . . 118.43(10)
C1A C2A C3A . . 119.35(16)
C4A C3A C2A . . 120.55(15)
C3A C4A C5A . . 119.91(14)
C4A C5A C6A . . 120.43(16)
C1A C6A C5A . . 118.90(14)
C6B N1B C2B . . 114.46(8)
C6B N1B Co1 . . 121.09(6)
C2B N1B Co1 . . 122.12(6)
C4B N3B C2B . . 114.74(8)
C4B N5B C6B . . 115.30(8)
C8B C7B C12B . . 119.60(10)
C8B C7B C4B . . 121.60(10)
C12B C7B C4B . . 118.80(9)
C9B C8B C7B . . 119.75(12)
C10 C9B C8B . . 120.71(12)
C9B C10 C11B . . 120.11(12)
C10 C11B C12B . . 119.92(13)
C11B C12B C7B . . 119.92(12)
N2B C2B N1B . . 118.01(9)
N2B C2B N3B . . 117.74(9)
N1B C2B N3B . . 124.24(9)
N5B C4B N3B . . 125.43(9)
N5B C4B C7B . . 116.28(9)
N3B C4B C7B . . 118.27(9)
N6B C6B N1B . . 118.69(8)
N6B C6B N5B . . 117.06(8)
N1B C6B N5B . . 124.25(8)
O1C Co2 O1C 2_667 . 180.0000(10)
O1C Co2 O2C 2_667 . 103.38(4)
O1C Co2 O2C . . 76.62(4)
O1C Co2 O2C 2_667 2_667 76.62(4)
O1C Co2 O2C . 2_667 103.38(4)
O2C Co2 O2C . 2_667 180.0
O1C Co2 O1D 2_667 2_667 87.19(4)
O1C Co2 O1D . 2_667 92.81(4)
O2C Co2 O1D . 2_667 92.89(5)
O2C Co2 O1D 2_667 2_667 87.11(5)
O1C Co2 O1D 2_667 . 92.81(4)
O1C Co2 O1D . . 87.19(4)
O2C Co2 O1D . . 87.11(5)
O2C Co2 O1D 2_667 . 92.89(5)
O1D Co2 O1D 2_667 . 180.0
N2C N1C O1C . . 123.79(10)
N2C N1C C1C . . 118.89(10)
O1C N1C C1C . . 117.29(9)
N1C O1C Co2 . . 110.63(7)
O2C N2C N1C . . 113.43(10)
N2C O2C Co2 . . 115.37(7)
C6C C1C C2C . . 122.18(13)
C6C C1C N1C . . 120.83(12)
C2C C1C N1C . . 116.98(12)
C1C C2C C3C . . 118.14(17)
C4C C3C C2C . . 120.45(18)
C5C C4C C3C . . 120.07(16)
C4C C5C C6C . . 121.54(19)
C1C C6C C5C . . 117.55(17)
C1DY O1D Co2 . . 129.3(4)
C1DY C1DX C2D . . 39.2(5)
C1DX C1DY O1D . . 64.0(5)

loop_
_geom_bond_atom_site_label_1
_geom_bond_atom_site_label_2
_geom_bond_site_symmetry_2
_geom_bond_distance
Co1 O1A . 2.0479(8)
Co1 O1A 2_676 2.0479(8)
Co1 O2A 2_676 2.0526(8)
Co1 O2A . 2.0526(8)
Co1 N1B . 2.2342(8)
Co1 N1B 2_676 2.2342(8)
N1A N2A . 1.2921(12)
N1A O1A . 1.3203(11)
N1A C1A . 1.4404(15)
N2A O2A . 1.2962(13)
C1A C2A . 1.3821(18)
C1A C6A . 1.3827(19)
C2A C3A . 1.384(2)
C3A C4A . 1.374(3)
C4A C5A . 1.379(3)
C5A C6A . 1.393(2)
N1B C6B . 1.3495(12)
N1B C2B . 1.3554(12)
N3B C4B . 1.3360(13)
N3B C2B . 1.3577(13)
N5B C4B . 1.3330(13)
N5B C6B . 1.3548(12)
N2B C2B . 1.3287(13)
N6B C6B . 1.3325(12)
C7B C8B . 1.3951(16)
C7B C12B . 1.3959(16)
C7B C4B . 1.4863(13)
C8B C9B . 1.3843(17)
C9B C10 . 1.378(2)
C10 C11B . 1.386(2)
C11B C12B . 1.3928(16)
Co2 O1C 2_667 2.0200(9)
Co2 O1C . 2.0200(9)
Co2 O2C . 2.0801(10)
Co2 O2C 2_667 2.0801(10)
Co2 O1D 2_667 2.1342(11)
Co2 O1D . 2.1342(11)
N1C N2C . 1.2949(14)
N1C O1C . 1.3235(14)
N1C C1C . 1.4324(15)
N2C O2C . 1.2827(15)
C1C C6C . 1.379(2)
C1C C2C . 1.383(2)
C2C C3C . 1.389(2)
C3C C4C . 1.378(3)
C4C C5C . 1.353(3)
C5C C6C . 1.392(2)
O1D C1DY . 1.533(7)
C1DX C1DY . 1.028(11)
C1DX C2D . 1.317(7)

loop_
_geom_hbond_atom_site_label_D
_geom_hbond_atom_site_label_H
_geom_hbond_atom_site_label_A
_geom_hbond_site_symmetry_A
_geom_hbond_distance_DH
_geom_hbond_distance_HA
_geom_hbond_distance_DA
_geom_hbond_angle_DHA
N2B H2B1 O1A 2_676 .86 2.38 3.1372(13) 147.4
N6B H6B1 O2A 2_676 .86 2.05 2.8550(12) 154.6
N6B H6B2 N5B 2_776 .86 2.28 3.0491(13) 148.6
N2B H2B2 O1C . .86 2.16 2.9923(13) 163.2
O1D H1D N3B . .83(3) 2.04(3) 2.8622(15) 171(2)
